data_4027250
loop_
_publ_author_name
'K. V. Sajna'
'K. C. Kumara Swamy'

_publ_section_title
;
 Allenylphosphonates/Allenylphosphine Oxides as Intermediates/Precursors
 for Intramolecular Cyclization Leading to Phosphorus-Based Indenes,
 Indenones, Benzofurans, and Isochromenes
;
_journal_name_full 'Journal of Organic Chemistry'
_journal_page_first 5345
_journal_page_last 5356
_journal_paper_doi 10.1021/jo300705f
_journal_volume 77
_journal_year 2012
_chemical_formula_sum 'C24 H24 Cl O2 P'
_chemical_formula_weight 410.85
_chemical_name_systematic
; 
 ? 
;
_space_group_IT_number 33
_symmetry_cell_setting orthorhombic
_symmetry_space_group_name_Hall 'P 2c -2n'
_symmetry_space_group_name_H-M 'P n a 21'
_atom_sites_solution_hydrogens geom
_atom_sites_solution_primary direct
_atom_sites_solution_secondary difmap
_audit_creation_method SHELXL-97
_cell_angle_alpha 90.00
_cell_angle_beta 90.00
_cell_angle_gamma 90.00
_cell_formula_units_Z 8
_cell_length_a 17.5578(8)
_cell_length_b 8.6412(4)
_cell_length_c 28.8289(17)
_cell_measurement_temperature 298(2)
_cell_volume 4373.9(4)
_computing_cell_refinement 'CrysAlisPro, Oxford Diffraction Ltd.'
_computing_data_collection 'CrysAlisPro, Oxford Diffraction Ltd.'
_computing_data_reduction 'CrysAlisPro, Oxford Diffraction Ltd.'
_computing_structure_refinement 'SHELXL-97 (Sheldrick, 1997)'
_computing_structure_solution 'SHELXS-97 (Sheldrick, 1990)'
_diffrn_ambient_temperature 298(2)
_diffrn_measured_fraction_theta_full 0.995
_diffrn_measured_fraction_theta_max 0.995
_diffrn_measurement_device_type 'Xcalibur, Eos, Gemini'
_diffrn_measurement_method '\w scans'
_diffrn_radiation_monochromator graphite
_diffrn_radiation_source 'fine-focus sealed tube'
_diffrn_radiation_type MoK\a
_diffrn_radiation_wavelength 0.71073
_diffrn_reflns_av_R_equivalents 0.0339
_diffrn_reflns_av_sigmaI/netI 0.0504
_diffrn_reflns_limit_h_max 15
_diffrn_reflns_limit_h_min -19
_diffrn_reflns_limit_k_max 9
_diffrn_reflns_limit_k_min -8
_diffrn_reflns_limit_l_max 32
_diffrn_reflns_limit_l_min -15
_diffrn_reflns_number 9343
_diffrn_reflns_theta_full 23.29
_diffrn_reflns_theta_max 23.29
_diffrn_reflns_theta_min 2.72
_diffrn_standards_decay_% none
_diffrn_standards_interval_count 'not applicable'
_diffrn_standards_interval_time 'not applicable'
_diffrn_standards_number 'not applicable'
_exptl_absorpt_coefficient_mu 0.264
_exptl_absorpt_correction_T_max 0.9565
_exptl_absorpt_correction_T_min 0.9345
_exptl_absorpt_correction_type multi-scan
_exptl_absorpt_process_details 'CrysAlisPro, Oxford Diffraction Ltd.'
_exptl_crystal_colour colorless
_exptl_crystal_density_diffrn 1.248
_exptl_crystal_description blocks
_exptl_crystal_F_000 1728
_exptl_crystal_size_max 0.26
_exptl_crystal_size_mid 0.21
_exptl_crystal_size_min 0.17
_refine_diff_density_max 0.178
_refine_diff_density_min -0.165
_refine_diff_density_rms 0.034
_refine_ls_abs_structure_details 'Flack H D (1983), Acta Cryst. A39, 876-881'
_refine_ls_abs_structure_Flack 0.49(8)
_refine_ls_extinction_method none
_refine_ls_goodness_of_fit_ref 0.950
_refine_ls_hydrogen_treatment constr
_refine_ls_matrix_type full
_refine_ls_number_parameters 509
_refine_ls_number_reflns 4599
_refine_ls_number_restraints 1
_refine_ls_restrained_S_all 0.950
_refine_ls_R_factor_all 0.0636
_refine_ls_R_factor_gt 0.0397
_refine_ls_shift/su_max 0.001
_refine_ls_shift/su_mean 0.000
_refine_ls_structure_factor_coef Fsqd
_refine_ls_weighting_details 'calc w=1/[\s^2^(Fo^2^)+(0.0479P)^2^+0.0000P] where P=(Fo^2^+2Fc^2^)/3'
_refine_ls_weighting_scheme calc
_refine_ls_wR_factor_gt 0.0831
_refine_ls_wR_factor_ref 0.0893
_reflns_number_gt 3291
_reflns_number_total 4599
_reflns_threshold_expression >2sigma(I)
_cod_data_source_file jo300705f_si_001_6.cif
_cod_data_source_block compd-66
_cod_database_code 4027250

loop_
_symmetry_equiv_pos_as_xyz
'x, y, z'
'-x, -y, z+1/2'
'-x+1/2, y+1/2, z+1/2'
'x+1/2, -y+1/2, z'

loop_
_atom_site_label
_atom_site_type_symbol
_atom_site_fract_x
_atom_site_fract_y
_atom_site_fract_z
_atom_site_U_iso_or_equiv
_atom_site_adp_type
_atom_site_occupancy
_atom_site_symmetry_multiplicity
_atom_site_calc_flag
_atom_site_refinement_flags
Cl1 Cl 0.58662(9) 0.47256(16) 0.90450(5) 0.0773(4) Uani 1 1 d .
P1 P 0.41472(7) 0.15403(13) 1.01192(5) 0.0463(3) Uani 1 1 d .
O1 O 0.46797(19) 0.0576(3) 1.03975(11) 0.0562(9) Uani 1 1 d .
O2 O 0.5256(2) -0.1241(3) 0.97341(13) 0.0637(10) Uani 1 1 d .
H2 H 0.5185 -0.0932 1.0000 0.096 Uiso 1 1 d R
C1 C 0.3207(3) 0.0670(6) 1.00789(19) 0.0519(13) Uani 1 1 d .
C2 C 0.3113(3) -0.0520(6) 0.9761(2) 0.0693(17) Uani 1 1 d .
H2A H 0.3508 -0.0768 0.9559 0.083 Uiso 1 1 calc R
C3 C 0.2435(4) -0.1344(6) 0.9742(3) 0.082(2) Uani 1 1 d .
H3 H 0.2360 -0.2115 0.9521 0.098 Uiso 1 1 calc R
C4 C 0.1871(4) -0.0982(8) 1.0063(3) 0.081(2) Uani 1 1 d .
H4A H 0.1423 -0.1556 1.0065 0.097 Uiso 1 1 calc R
C5 C 0.1957(4) 0.0175(8) 1.0370(2) 0.0802(19) Uani 1 1 d .
H5 H 0.1565 0.0403 1.0576 0.096 Uiso 1 1 calc R
C6 C 0.2625(4) 0.1033(7) 1.0382(2) 0.0689(17) Uani 1 1 d .
H6 H 0.2680 0.1842 1.0592 0.083 Uiso 1 1 calc R
C7 C 0.4062(3) 0.3438(5) 1.03738(17) 0.0450(13) Uani 1 1 d .
C8 C 0.3494(3) 0.4491(6) 1.02802(19) 0.0619(15) Uani 1 1 d .
H8 H 0.3079 0.4209 1.0099 0.074 Uiso 1 1 calc R
C9 C 0.3548(5) 0.5985(7) 1.0460(2) 0.093(2) Uani 1 1 d .
H9 H 0.3165 0.6693 1.0393 0.112 Uiso 1 1 calc R
C10 C 0.4135(5) 0.6437(8) 1.0728(3) 0.096(2) Uani 1 1 d .
H10 H 0.4161 0.7444 1.0841 0.115 Uiso 1 1 calc R
C11 C 0.4694(4) 0.5382(7) 1.0831(2) 0.084(2) Uani 1 1 d .
H11 H 0.5104 0.5680 1.1016 0.101 Uiso 1 1 calc R
C12 C 0.4656(3) 0.3916(6) 1.06689(19) 0.0621(15) Uani 1 1 d .
H12 H 0.5030 0.3209 1.0754 0.075 Uiso 1 1 calc R
C13 C 0.4448(3) 0.1893(4) 0.95286(17) 0.0422(12) Uani 1 1 d .
C14 C 0.4037(3) 0.3157(5) 0.92770(17) 0.0424(12) Uani 1 1 d .
C15 C 0.3331(3) 0.2859(5) 0.9067(2) 0.0557(13) Uani 1 1 d .
H15 H 0.3118 0.1874 0.9080 0.067 Uiso 1 1 calc R
C16 C 0.2957(4) 0.4039(8) 0.88419(19) 0.0742(17) Uani 1 1 d .
H16 H 0.2496 0.3829 0.8695 0.089 Uiso 1 1 calc R
C17 C 0.3245(4) 0.5533(8) 0.8827(2) 0.082(2) Uani 1 1 d .
H17 H 0.2975 0.6334 0.8688 0.098 Uiso 1 1 calc R
C18 C 0.3937(4) 0.5782(6) 0.9024(2) 0.0714(17) Uani 1 1 d .
H18 H 0.4149 0.6765 0.9003 0.086 Uiso 1 1 calc R
C19 C 0.4345(3) 0.4624(5) 0.92561(17) 0.0497(13) Uani 1 1 d .
C20 C 0.5109(3) 0.5020(6) 0.94636(18) 0.0601(15) Uani 1 1 d .
H20A H 0.5199 0.4376 0.9734 0.072 Uiso 1 1 calc R
H20B H 0.5108 0.6092 0.9564 0.072 Uiso 1 1 calc R
C21 C 0.5036(3) 0.1182(4) 0.93125(18) 0.0447(13) Uani 1 1 d .
H21 H 0.5104 0.1506 0.9008 0.054 Uiso 1 1 calc R
C22 C 0.5607(3) -0.0030(5) 0.9464(2) 0.0518(14) Uani 1 1 d .
C23 C 0.5899(3) -0.0870(5) 0.9029(2) 0.0722(18) Uani 1 1 d .
H23A H 0.6287 -0.1597 0.9115 0.108 Uiso 1 1 calc R
H23B H 0.6107 -0.0128 0.8816 0.108 Uiso 1 1 calc R
H23C H 0.5485 -0.1410 0.8883 0.108 Uiso 1 1 calc R
C24 C 0.6246(3) 0.0732(5) 0.9724(2) 0.0728(17) Uani 1 1 d .
H24A H 0.6068 0.1054 1.0024 0.109 Uiso 1 1 calc R
H24B H 0.6421 0.1618 0.9554 0.109 Uiso 1 1 calc R
H24C H 0.6657 0.0011 0.9761 0.109 Uiso 1 1 calc R
Cl2 Cl 0.47979(10) 0.95611(16) 0.79730(6) 0.0899(5) Uani 1 1 d .
P2 P 0.31033(6) 0.64369(12) 0.67939(5) 0.0417(3) Uani 1 1 d .
O3 O 0.36328(18) 0.5434(3) 0.65215(11) 0.0534(9) Uani 1 1 d .
O4 O 0.4196(2) 0.3603(3) 0.71795(13) 0.0617(11) Uani 1 1 d .
H4 H 0.3965 0.4009 0.6964 0.093 Uiso 1 1 d R
C25 C 0.3050(3) 0.8341(5) 0.65465(17) 0.0463(13) Uani 1 1 d .
C26 C 0.3646(3) 0.8797(6) 0.62654(18) 0.0546(14) Uani 1 1 d .
H26 H 0.4024 0.8084 0.6190 0.065 Uiso 1 1 calc R
C27 C 0.3697(4) 1.0294(7) 0.6092(2) 0.0772(18) Uani 1 1 d .
H27 H 0.4098 1.0580 0.5899 0.093 Uiso 1 1 calc R
C28 C 0.3152(5) 1.1322(7) 0.6207(2) 0.094(2) Uani 1 1 d .
H28 H 0.3182 1.2324 0.6090 0.112 Uiso 1 1 calc R
C29 C 0.2553(4) 1.0940(7) 0.6493(2) 0.086(2) Uani 1 1 d .
H29 H 0.2193 1.1680 0.6574 0.103 Uiso 1 1 calc R
C30 C 0.2493(3) 0.9437(6) 0.6659(2) 0.0654(17) Uani 1 1 d .
H30 H 0.2082 0.9158 0.6844 0.079 Uiso 1 1 calc R
C31 C 0.2154(3) 0.5615(5) 0.68349(18) 0.0457(13) Uani 1 1 d .
C32 C 0.1569(3) 0.6032(7) 0.6557(2) 0.0728(17) Uani 1 1 d .
H32 H 0.1628 0.6864 0.6356 0.087 Uiso 1 1 calc R
C33 C 0.0869(4) 0.5227(8) 0.6567(2) 0.088(2) Uani 1 1 d .
H33 H 0.0481 0.5489 0.6362 0.105 Uiso 1 1 calc R
C34 C 0.0767(4) 0.4056(7) 0.6881(3) 0.078(2) Uani 1 1 d .
H34 H 0.0298 0.3565 0.6909 0.094 Uiso 1 1 calc R
C35 C 0.1362(4) 0.3628(6) 0.7150(3) 0.087(2) Uani 1 1 d .
H35 H 0.1302 0.2795 0.7351 0.105 Uiso 1 1 calc R
C36 C 0.2056(3) 0.4382(6) 0.7138(2) 0.0707(17) Uani 1 1 d .
H36 H 0.2452 0.4068 0.7330 0.085 Uiso 1 1 calc R
C37 C 0.3406(2) 0.6746(4) 0.73915(16) 0.0368(11) Uani 1 1 d .
C38 C 0.2978(3) 0.8009(5) 0.76487(16) 0.0403(12) Uani 1 1 d .
C39 C 0.2260(3) 0.7729(5) 0.78261(18) 0.0544(14) Uani 1 1 d .
H39 H 0.2040 0.6762 0.7780 0.065 Uiso 1 1 calc R
C40 C 0.1859(3) 0.8837(6) 0.8069(2) 0.0693(16) Uani 1 1 d .
H40 H 0.1386 0.8613 0.8197 0.083 Uiso 1 1 calc R
C41 C 0.2176(4) 1.0271(7) 0.8116(2) 0.0792(19) Uani 1 1 d .
H41 H 0.1905 1.1038 0.8271 0.095 Uiso 1 1 calc R
C42 C 0.2889(4) 1.0616(6) 0.7940(2) 0.0723(18) Uani 1 1 d .
H42 H 0.3092 1.1603 0.7976 0.087 Uiso 1 1 calc R
C43 C 0.3303(3) 0.9461(5) 0.77071(17) 0.0493(14) Uani 1 1 d .
C44 C 0.4079(3) 0.9847(5) 0.75316(18) 0.0584(15) Uani 1 1 d .
H44A H 0.4089 1.0918 0.7430 0.070 Uiso 1 1 calc R
H44B H 0.4195 0.9200 0.7266 0.070 Uiso 1 1 calc R
C45 C 0.3981(3) 0.6038(4) 0.76067(18) 0.0431(13) Uani 1 1 d .
H45 H 0.4058 0.6385 0.7908 0.052 Uiso 1 1 calc R
C46 C 0.4540(3) 0.4771(5) 0.74588(18) 0.0463(13) Uani 1 1 d .
C47 C 0.5204(3) 0.5547(5) 0.7197(2) 0.0668(16) Uani 1 1 d .
H47A H 0.5016 0.6015 0.6918 0.100 Uiso 1 1 calc R
H47B H 0.5580 0.4782 0.7121 0.100 Uiso 1 1 calc R
H47C H 0.5430 0.6327 0.7391 0.100 Uiso 1 1 calc R
C48 C 0.4834(3) 0.3947(5) 0.7891(2) 0.0679(17) Uani 1 1 d .
H48A H 0.5214 0.3204 0.7804 0.102 Uiso 1 1 calc R
H48B H 0.4419 0.3428 0.8042 0.102 Uiso 1 1 calc R
H48C H 0.5053 0.4692 0.8099 0.102 Uiso 1 1 calc R

loop_
_atom_site_aniso_label
_atom_site_aniso_U_11
_atom_site_aniso_U_22
_atom_site_aniso_U_33
_atom_site_aniso_U_23
_atom_site_aniso_U_13
_atom_site_aniso_U_12
Cl1 0.0717(10) 0.0940(10) 0.0663(10) -0.0012(8) 0.0125(9) -0.0185(8)
P1 0.0378(7) 0.0526(7) 0.0486(9) 0.0078(7) -0.0027(7) 0.0010(6)
O1 0.052(2) 0.0605(19) 0.056(3) 0.0139(17) -0.0057(19) 0.0115(16)
O2 0.071(2) 0.0444(16) 0.076(3) 0.0041(18) 0.004(2) 0.0083(17)
C1 0.045(3) 0.067(3) 0.044(3) 0.007(3) -0.003(3) -0.005(2)
C2 0.044(3) 0.061(3) 0.103(5) 0.000(4) 0.007(4) -0.009(3)
C3 0.076(5) 0.063(4) 0.106(6) 0.005(4) -0.008(5) -0.017(3)
C4 0.055(4) 0.104(5) 0.082(6) 0.039(4) -0.015(4) -0.021(3)
C5 0.048(4) 0.133(5) 0.059(5) 0.008(4) 0.007(3) -0.023(4)
C6 0.064(4) 0.108(5) 0.034(4) 0.001(3) -0.002(3) -0.018(4)
C7 0.047(3) 0.056(3) 0.032(3) 0.006(2) 0.002(3) 0.002(3)
C8 0.061(4) 0.078(4) 0.047(4) -0.006(3) -0.005(3) 0.022(3)
C9 0.126(7) 0.084(5) 0.070(5) -0.005(4) 0.001(5) 0.053(4)
C10 0.132(7) 0.079(5) 0.077(6) -0.022(4) -0.004(5) 0.011(5)
C11 0.100(6) 0.073(4) 0.079(5) -0.013(4) -0.013(4) -0.023(4)
C12 0.056(4) 0.067(4) 0.063(4) 0.010(3) -0.004(3) 0.007(3)
C13 0.039(3) 0.037(2) 0.050(3) 0.001(2) -0.009(3) -0.001(2)
C14 0.041(3) 0.044(3) 0.042(3) 0.005(2) 0.001(3) 0.008(2)
C15 0.048(3) 0.054(3) 0.065(4) 0.003(3) -0.010(3) 0.007(2)
C16 0.064(4) 0.105(5) 0.053(4) -0.008(3) -0.013(3) 0.032(4)
C17 0.090(5) 0.097(5) 0.058(4) 0.018(3) -0.001(4) 0.050(4)
C18 0.095(5) 0.054(3) 0.065(4) 0.012(3) 0.015(4) 0.008(3)
C19 0.061(4) 0.047(3) 0.041(3) 0.000(2) 0.002(3) 0.015(3)
C20 0.077(4) 0.054(3) 0.049(4) -0.008(3) 0.005(3) -0.015(3)
C21 0.040(3) 0.039(2) 0.055(4) -0.001(2) -0.002(3) 0.000(2)
C22 0.040(3) 0.044(3) 0.071(4) 0.001(3) -0.003(3) 0.001(2)
C23 0.067(4) 0.057(3) 0.093(5) -0.003(3) 0.010(4) 0.012(3)
C24 0.046(3) 0.077(3) 0.096(5) 0.001(3) -0.017(4) 0.003(3)
Cl2 0.0808(12) 0.0858(9) 0.1031(14) 0.0046(9) -0.0268(11) -0.0159(8)
P2 0.0361(7) 0.0476(7) 0.0413(8) -0.0083(6) 0.0010(7) 0.0025(6)
O3 0.044(2) 0.0611(19) 0.056(3) -0.0147(18) 0.001(2) 0.0060(16)
O4 0.066(3) 0.0426(17) 0.076(3) -0.0064(18) -0.008(2) 0.0113(17)
C25 0.041(3) 0.060(3) 0.038(3) -0.008(2) -0.003(3) 0.006(2)
C26 0.044(3) 0.064(3) 0.056(4) -0.002(3) 0.007(3) 0.000(3)
C27 0.076(5) 0.086(5) 0.070(5) 0.013(4) -0.004(4) -0.017(4)
C28 0.147(8) 0.062(4) 0.071(5) 0.019(3) -0.009(5) 0.018(5)
C29 0.104(6) 0.084(5) 0.070(5) 0.013(4) 0.011(4) 0.047(4)
C30 0.072(4) 0.060(3) 0.064(4) 0.011(3) 0.002(3) 0.023(3)
C31 0.039(3) 0.050(3) 0.048(4) -0.015(3) 0.001(3) -0.001(2)
C32 0.042(3) 0.125(5) 0.051(4) -0.004(4) -0.001(3) -0.014(3)
C33 0.048(4) 0.149(6) 0.066(5) -0.010(5) -0.004(4) -0.013(4)
C34 0.054(4) 0.096(5) 0.085(6) -0.033(4) 0.023(4) -0.027(4)
C35 0.066(5) 0.071(4) 0.126(7) 0.002(4) 0.012(5) -0.025(4)
C36 0.066(4) 0.055(3) 0.092(5) -0.006(3) 0.003(4) -0.007(3)
C37 0.033(3) 0.036(2) 0.042(3) -0.003(2) 0.010(3) -0.002(2)
C38 0.051(3) 0.033(2) 0.038(3) 0.000(2) -0.002(3) 0.004(2)
C39 0.049(3) 0.061(3) 0.053(4) -0.005(3) -0.001(3) 0.006(3)
C40 0.055(4) 0.081(4) 0.072(4) -0.018(3) 0.012(3) 0.021(3)
C41 0.085(5) 0.067(4) 0.086(5) -0.017(3) 0.020(4) 0.022(3)
C42 0.096(5) 0.048(3) 0.072(5) -0.017(3) -0.002(4) 0.016(3)
C43 0.060(4) 0.054(3) 0.034(3) -0.006(2) -0.003(3) 0.011(3)
C44 0.078(4) 0.046(3) 0.052(4) -0.004(2) -0.003(3) -0.008(2)
C45 0.037(3) 0.043(3) 0.049(3) 0.000(2) -0.004(3) -0.005(2)
C46 0.041(3) 0.036(2) 0.062(4) -0.011(3) -0.003(3) 0.007(2)
C47 0.051(4) 0.069(3) 0.080(5) 0.002(3) 0.011(3) 0.008(3)
C48 0.064(4) 0.064(3) 0.076(5) 0.006(3) -0.013(3) 0.020(3)

loop_
_atom_type_symbol
_atom_type_description
_atom_type_scat_dispersion_real
_atom_type_scat_dispersion_imag
_atom_type_scat_source
C C 0.0033 0.0016 'International Tables Vol C Tables 4.2.6.8 and 6.1.1.4'
H H 0.0000 0.0000 'International Tables Vol C Tables 4.2.6.8 and 6.1.1.4'
Cl Cl 0.1484 0.1585 'International Tables Vol C Tables 4.2.6.8 and 6.1.1.4'
O O 0.0106 0.0060 'International Tables Vol C Tables 4.2.6.8 and 6.1.1.4'
P P 0.1023 0.0942 'International Tables Vol C Tables 4.2.6.8 and 6.1.1.4'

loop_
_geom_angle_atom_site_label_1
_geom_angle_atom_site_label_2
_geom_angle_atom_site_label_3
_geom_angle
O1 P1 C7 110.0(2)
O1 P1 C13 114.7(2)
C7 P1 C13 104.7(2)
O1 P1 C1 111.9(2)
C7 P1 C1 109.1(2)
C13 P1 C1 106.0(2)
C22 O2 H2 109.5
C6 C1 C2 119.9(5)
C6 C1 P1 122.5(4)
C2 C1 P1 117.2(4)
C1 C2 C3 120.5(6)
C1 C2 H2A 119.7
C3 C2 H2A 119.7
C2 C3 C4 117.9(6)
C2 C3 H3 121.0
C4 C3 H3 121.0
C5 C4 C3 121.7(6)
C5 C4 H4A 119.1
C3 C4 H4A 119.1
C4 C5 C6 120.6(6)
C4 C5 H5 119.7
C6 C5 H5 119.7
C1 C6 C5 119.2(6)
C1 C6 H6 120.4
C5 C6 H6 120.4
C8 C7 C12 117.4(4)
C8 C7 P1 125.6(4)
C12 C7 P1 116.8(4)
C7 C8 C9 119.4(6)
C7 C8 H8 120.3
C9 C8 H8 120.3
C10 C9 C8 122.3(6)
C10 C9 H9 118.9
C8 C9 H9 118.9
C9 C10 C11 118.7(6)
C9 C10 H10 120.7
C11 C10 H10 120.7
C12 C11 C10 120.7(6)
C12 C11 H11 119.6
C10 C11 H11 119.6
C11 C12 C7 121.4(5)
C11 C12 H12 119.3
C7 C12 H12 119.3
C21 C13 C14 118.4(4)
C21 C13 P1 125.4(4)
C14 C13 P1 116.0(3)
C19 C14 C15 119.8(4)
C19 C14 C13 120.2(4)
C15 C14 C13 120.0(4)
C16 C15 C14 119.3(5)
C16 C15 H15 120.4
C14 C15 H15 120.4
C15 C16 C17 122.0(6)
C15 C16 H16 119.0
C17 C16 H16 119.0
C18 C17 C16 117.5(5)
C18 C17 H17 121.2
C16 C17 H17 121.2
C17 C18 C19 123.0(5)
C17 C18 H18 118.5
C19 C18 H18 118.5
C14 C19 C18 118.4(5)
C14 C19 C20 122.7(4)
C18 C19 C20 118.9(5)
C19 C20 Cl1 110.9(4)
C19 C20 H20A 109.5
Cl1 C20 H20A 109.5
C19 C20 H20B 109.5
Cl1 C20 H20B 109.5
H20A C20 H20B 108.1
C13 C21 C22 133.4(5)
C13 C21 H21 113.3
C22 C21 H21 113.3
O2 C22 C24 111.5(5)
O2 C22 C21 112.0(4)
C24 C22 C21 109.6(4)
O2 C22 C23 104.0(4)
C24 C22 C23 111.4(5)
C21 C22 C23 108.2(4)
C22 C23 H23A 109.5
C22 C23 H23B 109.5
H23A C23 H23B 109.5
C22 C23 H23C 109.5
H23A C23 H23C 109.5
H23B C23 H23C 109.5
C22 C24 H24A 109.5
C22 C24 H24B 109.5
H24A C24 H24B 109.5
C22 C24 H24C 109.5
H24A C24 H24C 109.5
H24B C24 H24C 109.5
O3 P2 C25 110.8(2)
O3 P2 C31 112.2(2)
C25 P2 C31 109.7(2)
O3 P2 C37 113.58(19)
C25 P2 C37 104.83(19)
C31 P2 C37 105.3(2)
C46 O4 H4 109.5
C26 C25 C30 118.2(4)
C26 C25 P2 117.1(4)
C30 C25 P2 124.4(4)
C25 C26 C27 121.7(5)
C25 C26 H26 119.2
C27 C26 H26 119.2
C28 C27 C26 118.6(6)
C28 C27 H27 120.7
C26 C27 H27 120.7
C27 C28 C29 122.1(6)
C27 C28 H28 118.9
C29 C28 H28 118.9
C28 C29 C30 119.3(5)
C28 C29 H29 120.3
C30 C29 H29 120.3
C29 C30 C25 120.0(5)
C29 C30 H30 120.0
C25 C30 H30 120.0
C32 C31 C36 118.8(5)
C32 C31 P2 123.7(4)
C36 C31 P2 117.1(4)
C31 C32 C33 121.3(6)
C31 C32 H32 119.4
C33 C32 H32 119.4
C34 C33 C32 119.4(6)
C34 C33 H33 120.3
C32 C33 H33 120.3
C35 C34 C33 118.7(6)
C35 C34 H34 120.6
C33 C34 H34 120.6
C34 C35 C36 122.5(6)
C34 C35 H35 118.8
C36 C35 H35 118.8
C35 C36 C31 119.2(6)
C35 C36 H36 120.4
C31 C36 H36 120.4
C45 C37 C38 118.5(4)
C45 C37 P2 126.4(3)
C38 C37 P2 115.0(3)
C39 C38 C43 119.2(4)
C39 C38 C37 120.4(4)
C43 C38 C37 120.3(4)
C40 C39 C38 122.1(5)
C40 C39 H39 118.9
C38 C39 H39 118.9
C41 C40 C39 118.2(5)
C41 C40 H40 120.9
C39 C40 H40 120.9
C40 C41 C42 121.9(5)
C40 C41 H41 119.1
C42 C41 H41 119.1
C41 C42 C43 119.4(5)
C41 C42 H42 120.3
C43 C42 H42 120.3
C38 C43 C42 119.1(5)
C38 C43 C44 122.4(4)
C42 C43 C44 118.4(5)
C43 C44 Cl2 111.6(4)
C43 C44 H44A 109.3
Cl2 C44 H44A 109.3
C43 C44 H44B 109.3
Cl2 C44 H44B 109.3
H44A C44 H44B 108.0
C37 C45 C46 133.2(5)
C37 C45 H45 113.4
C46 C45 H45 113.4
O4 C46 C48 105.9(4)
O4 C46 C45 113.0(4)
C48 C46 C45 108.8(4)
O4 C46 C47 110.6(4)
C48 C46 C47 110.3(4)
C45 C46 C47 108.1(3)
C46 C47 H47A 109.5
C46 C47 H47B 109.5
H47A C47 H47B 109.5
C46 C47 H47C 109.5
H47A C47 H47C 109.5
H47B C47 H47C 109.5
C46 C48 H48A 109.5
C46 C48 H48B 109.5
H48A C48 H48B 109.5
C46 C48 H48C 109.5
H48A C48 H48C 109.5
H48B C48 H48C 109.5

loop_
_geom_bond_atom_site_label_1
_geom_bond_atom_site_label_2
_geom_bond_distance
Cl1 C20 1.814(5)
P1 O1 1.487(3)
P1 C7 1.803(4)
P1 C13 1.809(5)
P1 C1 1.817(5)
O2 C22 1.444(6)
O2 H2 0.8200
C1 C6 1.382(8)
C1 C2 1.388(7)
C2 C3 1.389(7)
C2 H2A 0.9300
C3 C4 1.392(8)
C3 H3 0.9300
C4 C5 1.344(8)
C4 H4A 0.9300
C5 C6 1.389(8)
C5 H5 0.9300
C6 H6 0.9300
C7 C8 1.376(6)
C7 C12 1.408(7)
C8 C9 1.394(8)
C8 H8 0.9300
C9 C10 1.345(9)
C9 H9 0.9300
C10 C11 1.372(9)
C10 H10 0.9300
C11 C12 1.353(7)
C11 H11 0.9300
C12 H12 0.9300
C13 C21 1.353(6)
C13 C14 1.497(6)
C14 C19 1.379(6)
C14 C15 1.404(6)
C15 C16 1.376(7)
C15 H15 0.9300
C16 C17 1.388(8)
C16 H16 0.9300
C17 C18 1.356(8)
C17 H17 0.9300
C18 C19 1.402(7)
C18 H18 0.9300
C19 C20 1.508(7)
C20 H20A 0.9700
C20 H20B 0.9700
C21 C22 1.514(6)
C21 H21 0.9300
C22 C24 1.502(7)
C22 C23 1.537(7)
C23 H23A 0.9600
C23 H23B 0.9600
C23 H23C 0.9600
C24 H24A 0.9600
C24 H24B 0.9600
C24 H24C 0.9600
Cl2 C44 1.809(6)
P2 O3 1.494(3)
P2 C25 1.796(5)
P2 C31 1.815(5)
P2 C37 1.823(5)
O4 C46 1.426(5)
O4 H4 0.8200
C25 C26 1.381(7)
C25 C30 1.400(6)
C26 C27 1.390(7)
C26 H26 0.9300
C27 C28 1.347(8)
C27 H27 0.9300
C28 C29 1.376(9)
C28 H28 0.9300
C29 C30 1.387(7)
C29 H29 0.9300
C30 H30 0.9300
C31 C32 1.353(7)
C31 C36 1.389(7)
C32 C33 1.412(7)
C32 H32 0.9300
C33 C34 1.370(8)
C33 H33 0.9300
C34 C35 1.353(8)
C34 H34 0.9300
C35 C36 1.381(8)
C35 H35 0.9300
C36 H36 0.9300
C37 C45 1.333(6)
C37 C38 1.518(6)
C38 C39 1.382(6)
C38 C43 1.389(6)
C39 C40 1.380(6)
C39 H39 0.9300
C40 C41 1.366(7)
C40 H40 0.9300
C41 C42 1.383(8)
C41 H41 0.9300
C42 C43 1.406(7)
C42 H42 0.9300
C43 C44 1.492(7)
C44 H44A 0.9700
C44 H44B 0.9700
C45 C46 1.531(6)
C45 H45 0.9300
C46 C48 1.525(7)
C46 C47 1.541(7)
C47 H47A 0.9600
C47 H47B 0.9600
C47 H47C 0.9600
C48 H48A 0.9600
C48 H48B 0.9600
C48 H48C 0.9600

loop_
_geom_hbond_atom_site_label_D
_geom_hbond_atom_site_label_H
_geom_hbond_atom_site_label_A
_geom_hbond_distance_DH
_geom_hbond_distance_HA
_geom_hbond_distance_DA
_geom_hbond_angle_DHA
O2 H2 O1 0.82 1.95 2.673(5) 146.7
O4 H4 O3 0.82 1.87 2.661(5) 162.6
